data_2229854
loop_
_publ_author_name
'Kargar, Hadi'
'Kia, Reza'

_publ_section_title
;
 <i>catena</i>-Poly[copper(II)-{\m~3~-4,4'-dibromo-2,2'-[butane-1,4-diylbis(nitrilomethanylylidene)]diphenolato-\k^4^<i>N</i>,<i>O</i>:<i>N</i>',<i>O</i>':<i>O</i>'}]
;
_journal_coeditor_code SU2263
_journal_issue 4
_journal_name_full 'Acta Crystallographica Section E'
_journal_page_first m499
_journal_page_last m500
_journal_paper_doi 10.1107/S1600536811009949
_journal_volume 67
_journal_year 2011
_chemical_formula_iupac '[Cu (C18 H16 Br2 N2 O2)]'
_chemical_formula_moiety 'C18 H16 Br2 Cu N2 O2'
_chemical_formula_sum 'C18 H16 Br2 Cu N2 O2'
_chemical_formula_weight 515.69
_chemical_name_common
;
Poly[<i>N,N'</i>-Bis(5-bromosalicylidene)-1,4-butanediamine copper(II)]
;
_chemical_name_systematic
;
<i>catena</i>-Poly[copper(II)-{\m~3~-4,4'-dibromo-2,2'-[butane-1,4-
diylbis(nitrilomethanylylidene)]diphenolato-
\k^4^<i>N</i>,<i>O</i>:<i>N</i>',<i>O</i>':<i>O</i>'}]
;
_space_group_IT_number 15
_symmetry_cell_setting monoclinic
_symmetry_space_group_name_Hall '-C 2yc'
_symmetry_space_group_name_H-M 'C 1 2/c 1'
_atom_sites_solution_hydrogens geom
_atom_sites_solution_primary direct
_atom_sites_solution_secondary difmap
_audit_creation_method SHELXL-97
_cell_angle_alpha 90.00
_cell_angle_beta 117.354(3)
_cell_angle_gamma 90.00
_cell_formula_units_Z 8
_cell_length_a 24.0964(9)
_cell_length_b 10.5885(3)
_cell_length_c 15.3528(5)
_cell_measurement_reflns_used 9961
_cell_measurement_temperature 100.0(10)
_cell_measurement_theta_max 34.75
_cell_measurement_theta_min 2.37
_cell_volume 3479.2(2)
_computing_cell_refinement 'SAINT (Bruker, 2007)'
_computing_data_collection 'APEX2 (Bruker, 2007)'
_computing_data_reduction 'SAINT (Bruker, 2007)'
_computing_molecular_graphics 'SHELXTL (Sheldrick, 2008)'
_computing_publication_material 'SHELXTL (Sheldrick, 2008) and PLATON (Spek, 2009)'
_computing_structure_refinement 'SHELXL97 (Sheldrick, 2008)'
_computing_structure_solution 'SHELXS97 (Sheldrick, 2008)'
_diffrn_ambient_temperature 100.0(10)
_diffrn_measured_fraction_theta_full 0.996
_diffrn_measured_fraction_theta_max 0.996
_diffrn_measurement_device_type
;
Bruker SMART APEXII CCD area-detector
;
_diffrn_measurement_method '\f and \w'
_diffrn_radiation_monochromator graphite
_diffrn_radiation_source 'fine-focus sealed tube'
_diffrn_radiation_type MoK\a
_diffrn_radiation_wavelength 0.71073
_diffrn_reflns_av_R_equivalents 0.0372
_diffrn_reflns_av_sigmaI/netI 0.0274
_diffrn_reflns_limit_h_max 35
_diffrn_reflns_limit_h_min -35
_diffrn_reflns_limit_k_max 15
_diffrn_reflns_limit_k_min -15
_diffrn_reflns_limit_l_max 22
_diffrn_reflns_limit_l_min -22
_diffrn_reflns_number 36229
_diffrn_reflns_theta_full 32.00
_diffrn_reflns_theta_max 32.00
_diffrn_reflns_theta_min 2.15
_diffrn_standards_decay_% 0
_diffrn_standards_number 0
_exptl_absorpt_coefficient_mu 5.864
_exptl_absorpt_correction_T_max 0.4391
_exptl_absorpt_correction_T_min 0.1967
_exptl_absorpt_correction_type multi-scan
_exptl_absorpt_process_details '(SADABS; Bruker, 2001)'
_exptl_crystal_colour green
_exptl_crystal_density_diffrn 1.969
_exptl_crystal_density_method 'not measured'
_exptl_crystal_description block
_exptl_crystal_F_000 2024
_exptl_crystal_size_max 0.41
_exptl_crystal_size_mid 0.32
_exptl_crystal_size_min 0.17
_refine_diff_density_max 2.192
_refine_diff_density_min -0.727
_refine_ls_extinction_method none
_refine_ls_goodness_of_fit_ref 1.185
_refine_ls_hydrogen_treatment constr
_refine_ls_matrix_type full
_refine_ls_number_parameters 226
_refine_ls_number_reflns 6017
_refine_ls_number_restraints 0
_refine_ls_restrained_S_all 1.185
_refine_ls_R_factor_all 0.0621
_refine_ls_R_factor_gt 0.0493
_refine_ls_shift/su_max 0.001
_refine_ls_shift/su_mean 0.000
_refine_ls_structure_factor_coef Fsqd
_refine_ls_weighting_details 'calc w=1/[\s^2^(Fo^2^)+(0.0486P)^2^+32.1161P] where P=(Fo^2^+2Fc^2^)/3'
_refine_ls_weighting_scheme calc
_refine_ls_wR_factor_gt 0.1315
_refine_ls_wR_factor_ref 0.1387
_reflns_number_gt 4887
_reflns_number_total 6017
_reflns_threshold_expression I>2\s(I)
_cod_data_source_file su2263.cif
_cod_data_source_block I
_cod_original_sg_symbol_H-M 'C 2/c'
_cod_database_code 2229854
_cod_database_fobs_code 2229854

loop_
_symmetry_equiv_pos_as_xyz
'x, y, z'
'-x, y, -z+1/2'
'x+1/2, y+1/2, z'
'-x+1/2, y+1/2, -z+1/2'
'-x, -y, -z'
'x, -y, z-1/2'
'-x+1/2, -y+1/2, -z'
'x+1/2, -y+1/2, z-1/2'

loop_
_atom_site_type_symbol
_atom_site_label
_atom_site_fract_x
_atom_site_fract_y
_atom_site_fract_z
_atom_site_U_iso_or_equiv
_atom_site_adp_type
_atom_site_calc_flag
_atom_site_refinement_flags
_atom_site_occupancy
_atom_site_disorder_assembly
_atom_site_disorder_group
Cu Cu1 0.47745(2) -0.03938(5) 0.38413(4) 0.01976(11) Uani d . 1 . .
Br Br1 0.819293(19) 0.00198(4) 0.58443(3) 0.02766(11) Uani d . 1 . .
Br Br2 0.134787(18) 0.00911(4) 0.11824(3) 0.02394(10) Uani d . 1 . .
O O1 0.54761(13) 0.0506(3) 0.4822(2) 0.0236(6) Uani d . 1 . .
O O2 0.40617(13) -0.1341(3) 0.2998(2) 0.0252(6) Uani d . 1 . .
N N1 0.53131(15) -0.1956(3) 0.4080(2) 0.0198(6) Uani d . 1 . .
N N2 0.43372(16) 0.1252(3) 0.3280(3) 0.0217(6) Uani d . 1 . .
C C1 0.60593(18) 0.0376(4) 0.4980(3) 0.0218(7) Uani d . 1 . .
C C2 0.64637(19) 0.1423(4) 0.5324(3) 0.0249(8) Uani d . 1 . .
H H2A 0.6310 0.2195 0.5405 0.030 Uiso calc R 1 . .
C C3 0.70866(19) 0.1318(4) 0.5542(3) 0.0247(8) Uani d . 1 . .
H H3A 0.7347 0.2021 0.5755 0.030 Uiso calc R 1 . .
C C4 0.73222(18) 0.0156(4) 0.5442(3) 0.0213(7) Uani d . 1 . .
C C5 0.69348(17) -0.0878(4) 0.5073(3) 0.0209(7) Uani d . 1 . .
H H5A 0.7094 -0.1640 0.4987 0.025 Uiso calc R 1 . .
C C6 0.62944(17) -0.0775(4) 0.4828(3) 0.0194(7) Uani d . 1 . .
C C7 0.59134(18) -0.1902(4) 0.4466(3) 0.0209(7) Uani d . 1 . .
H H7A 0.6123 -0.2657 0.4517 0.025 Uiso calc R 1 . .
C C8 0.50307(18) -0.3230(4) 0.3790(3) 0.0214(7) Uani d . 1 . .
H H8A 0.4702 -0.3323 0.3984 0.026 Uiso calc R 1 . .
H H8B 0.5347 -0.3863 0.4138 0.026 Uiso calc R 1 . .
C C9 0.47575(17) -0.3465(4) 0.2686(3) 0.0208(7) Uani d . 1 . .
H H9A 0.4544 -0.4273 0.2533 0.025 Uiso calc R 1 . .
H H9B 0.4449 -0.2817 0.2341 0.025 Uiso calc R 1 . .
C C10 0.34829(17) -0.0968(4) 0.2555(3) 0.0204(7) Uani d . 1 . .
C C11 0.30077(18) -0.1890(4) 0.2123(3) 0.0223(7) Uani d . 1 . .
H H11A 0.3120 -0.2728 0.2115 0.027 Uiso calc R 1 . .
C C12 0.23841(18) -0.1575(4) 0.1715(3) 0.0224(7) Uani d . 1 . .
H H12A 0.2080 -0.2199 0.1450 0.027 Uiso calc R 1 . .
C C13 0.22092(17) -0.0308(4) 0.1703(3) 0.0194(7) Uani d . 1 . .
C C14 0.26555(18) 0.0625(4) 0.2037(3) 0.0218(7) Uani d . 1 . .
H H14A 0.2534 0.1467 0.1980 0.026 Uiso calc R 1 . .
C C15 0.32968(18) 0.0317(4) 0.2466(3) 0.0209(7) Uani d . 1 . .
C C16 0.37388(19) 0.1347(4) 0.2777(3) 0.0225(7) Uani d . 1 . .
H H16A 0.3576 0.2157 0.2597 0.027 Uiso calc R 1 . .
C C17 0.47047(19) 0.2436(4) 0.3495(3) 0.0229(7) Uani d . 1 . .
H H17A 0.4937 0.2543 0.4200 0.028 Uiso calc R 1 . .
H H17B 0.4421 0.3145 0.3233 0.028 Uiso calc R 1 . .
C C18 0.51627(19) 0.2440(4) 0.3057(3) 0.0243(8) Uani d . 1 . .
H H18A 0.5427 0.3181 0.3289 0.029 Uiso calc R 1 . .
H H18B 0.5429 0.1701 0.3289 0.029 Uiso calc R 1 . .

loop_
_atom_site_aniso_label
_atom_site_aniso_U_11
_atom_site_aniso_U_22
_atom_site_aniso_U_33
_atom_site_aniso_U_12
_atom_site_aniso_U_13
_atom_site_aniso_U_23
Cu1 0.01465(19) 0.0223(2) 0.0209(2) 0.00107(16) 0.00695(16) -0.00268(18)
Br1 0.01623(17) 0.0374(2) 0.0292(2) -0.00192(15) 0.01023(15) -0.00306(17)
Br2 0.01591(17) 0.0263(2) 0.0279(2) 0.00093(13) 0.00856(15) 0.00019(15)
O1 0.0168(12) 0.0281(15) 0.0256(14) -0.0010(11) 0.0096(11) -0.0052(12)
O2 0.0177(12) 0.0233(14) 0.0292(15) 0.0028(10) 0.0062(11) -0.0047(12)
N1 0.0179(14) 0.0220(15) 0.0194(14) 0.0005(11) 0.0086(12) 0.0001(12)
N2 0.0222(15) 0.0200(15) 0.0246(16) -0.0012(12) 0.0123(13) -0.0036(13)
C1 0.0171(15) 0.0266(19) 0.0196(16) -0.0004(14) 0.0066(13) -0.0041(15)
C2 0.0224(17) 0.0256(19) 0.0271(19) -0.0002(15) 0.0117(16) -0.0049(16)
C3 0.0213(17) 0.0268(19) 0.0262(19) -0.0051(14) 0.0111(15) -0.0053(16)
C4 0.0159(15) 0.031(2) 0.0174(16) -0.0006(14) 0.0083(13) -0.0012(14)
C5 0.0178(15) 0.0236(18) 0.0198(16) 0.0000(13) 0.0075(13) -0.0022(14)
C6 0.0174(15) 0.0227(17) 0.0169(15) 0.0002(13) 0.0068(13) -0.0002(13)
C7 0.0199(16) 0.0220(17) 0.0196(16) 0.0022(13) 0.0080(14) -0.0004(14)
C8 0.0186(16) 0.0206(17) 0.0245(18) -0.0019(13) 0.0095(14) 0.0003(14)
C9 0.0165(15) 0.0222(17) 0.0234(17) -0.0019(13) 0.0089(14) -0.0014(14)
C10 0.0187(16) 0.0234(18) 0.0183(16) 0.0015(13) 0.0078(13) -0.0005(14)
C11 0.0186(16) 0.0224(18) 0.0223(18) 0.0013(13) 0.0062(14) -0.0005(14)
C12 0.0184(16) 0.0235(18) 0.0222(17) 0.0007(13) 0.0067(14) 0.0004(15)
C13 0.0141(14) 0.0234(17) 0.0177(16) 0.0025(12) 0.0047(12) 0.0018(13)
C14 0.0179(16) 0.0194(17) 0.0268(18) 0.0008(13) 0.0091(14) 0.0011(14)
C15 0.0196(16) 0.0221(17) 0.0188(16) 0.0018(13) 0.0070(13) -0.0004(14)
C16 0.0219(17) 0.0210(17) 0.0254(18) 0.0002(14) 0.0115(15) -0.0023(15)
C17 0.0221(17) 0.0208(18) 0.0286(19) -0.0033(14) 0.0140(15) -0.0034(15)
C18 0.0213(17) 0.0277(19) 0.0270(19) -0.0019(14) 0.0138(15) -0.0010(15)

loop_
_atom_type_symbol
_atom_type_description
_atom_type_scat_dispersion_real
_atom_type_scat_dispersion_imag
_atom_type_scat_source
C C 0.0033 0.0016 'International Tables Vol C Tables 4.2.6.8 and 6.1.1.4'
H H 0.0000 0.0000 'International Tables Vol C Tables 4.2.6.8 and 6.1.1.4'
N N 0.0061 0.0033 'International Tables Vol C Tables 4.2.6.8 and 6.1.1.4'
O O 0.0106 0.0060 'International Tables Vol C Tables 4.2.6.8 and 6.1.1.4'
Cu Cu 0.3201 1.2651 'International Tables Vol C Tables 4.2.6.8 and 6.1.1.4'
Br Br -0.2901 2.4595 'International Tables Vol C Tables 4.2.6.8 and 6.1.1.4'

loop_
_geom_angle_atom_site_label_1
_geom_angle_atom_site_label_2
_geom_angle_atom_site_label_3
_geom_angle_site_symmetry_1
_geom_angle_site_symmetry_3
_geom_angle
_geom_angle_publ_flag
O2 Cu1 O1 . . 173.11(14) ?
O2 Cu1 N2 . . 91.94(13) ?
O1 Cu1 N2 . . 90.31(14) ?
O2 Cu1 N1 . . 89.76(13) ?
O1 Cu1 N1 . . 90.18(13) ?
N2 Cu1 N1 . . 161.46(14) ?
O2 Cu1 O1 . 5_656 93.04(12) ?
O1 Cu1 O1 . 5_656 80.22(12) ?
N2 Cu1 O1 . 5_656 96.98(12) ?
N1 Cu1 O1 . 5_656 101.37(12) ?
C1 O1 Cu1 . . 124.9(3) ?
C1 O1 Cu1 . 5_656 120.3(3) ?
Cu1 O1 Cu1 . 5_656 99.78(12) ?
C10 O2 Cu1 . . 127.9(3) ?
C7 N1 C8 . . 116.2(3) ?
C7 N1 Cu1 . . 122.4(3) ?
C8 N1 Cu1 . . 121.3(2) ?
C16 N2 C17 . . 117.2(4) ?
C16 N2 Cu1 . . 123.0(3) ?
C17 N2 Cu1 . . 119.7(3) ?
O1 C1 C6 . . 122.4(4) ?
O1 C1 C2 . . 118.8(4) ?
C6 C1 C2 . . 118.8(4) ?
C3 C2 C1 . . 121.0(4) ?
C3 C2 H2A . . 119.5 ?
C1 C2 H2A . . 119.5 ?
C2 C3 C4 . . 119.7(4) ?
C2 C3 H3A . . 120.2 ?
C4 C3 H3A . . 120.2 ?
C5 C4 C3 . . 120.9(4) ?
C5 C4 Br1 . . 120.7(3) ?
C3 C4 Br1 . . 118.4(3) ?
C4 C5 C6 . . 119.9(4) ?
C4 C5 H5A . . 120.1 ?
C6 C5 H5A . . 120.1 ?
C1 C6 C5 . . 119.7(4) ?
C1 C6 C7 . . 122.9(3) ?
C5 C6 C7 . . 117.4(4) ?
N1 C7 C6 . . 126.3(4) ?
N1 C7 H7A . . 116.8 ?
C6 C7 H7A . . 116.8 ?
N1 C8 C9 . . 112.6(3) ?
N1 C8 H8A . . 109.1 ?
C9 C8 H8A . . 109.1 ?
N1 C8 H8B . . 109.1 ?
C9 C8 H8B . . 109.1 ?
H8A C8 H8B . . 107.8 ?
C9 C9 C8 2_655 . 113.8(4) ?
C9 C9 H9A 2_655 . 108.8 ?
C8 C9 H9A . . 108.8 ?
C9 C9 H9B 2_655 . 108.8 ?
C8 C9 H9B . . 108.8 ?
H9A C9 H9B . . 107.7 ?
O2 C10 C11 . . 118.6(4) ?
O2 C10 C15 . . 123.8(4) ?
C11 C10 C15 . . 117.6(3) ?
C12 C11 C10 . . 121.7(4) ?
C12 C11 H11A . . 119.2 ?
C10 C11 H11A . . 119.2 ?
C11 C12 C13 . . 119.7(4) ?
C11 C12 H12A . . 120.2 ?
C13 C12 H12A . . 120.2 ?
C14 C13 C12 . . 120.2(3) ?
C14 C13 Br2 . . 120.9(3) ?
C12 C13 Br2 . . 118.8(3) ?
C13 C14 C15 . . 120.6(4) ?
C13 C14 H14A . . 119.7 ?
C15 C14 H14A . . 119.7 ?
C14 C15 C10 . . 119.7(4) ?
C14 C15 C16 . . 117.6(4) ?
C10 C15 C16 . . 122.7(3) ?
N2 C16 C15 . . 126.2(4) ?
N2 C16 H16A . . 116.9 ?
C15 C16 H16A . . 116.9 ?
N2 C17 C18 . . 112.4(3) ?
N2 C17 H17A . . 109.1 ?
C18 C17 H17A . . 109.1 ?
N2 C17 H17B . . 109.1 ?
C18 C17 H17B . . 109.1 ?
H17A C17 H17B . . 107.9 ?
C18 C18 C17 2_655 . 113.0(4) ?
C18 C18 H18A 2_655 . 109.0 ?
C17 C18 H18A . . 109.0 ?
C18 C18 H18B 2_655 . 109.0 ?
C17 C18 H18B . . 109.0 ?
H18A C18 H18B . . 107.8 ?

loop_
_geom_bond_atom_site_label_1
_geom_bond_atom_site_label_2
_geom_bond_site_symmetry_2
_geom_bond_distance
_geom_bond_publ_flag
Cu1 O2 . 1.894(3) ?
Cu1 O1 . 1.922(3) ?
Cu1 N2 . 2.014(4) ?
Cu1 N1 . 2.029(3) ?
Cu1 O1 5_656 2.393(3) ?
Br1 C4 . 1.901(4) ?
Br2 C13 . 1.898(4) ?
O1 C1 . 1.319(5) ?
O1 Cu1 5_656 2.393(3) ?
O2 C10 . 1.301(5) ?
N1 C7 . 1.288(5) ?
N1 C8 . 1.484(5) ?
N2 C16 . 1.289(5) ?
N2 C17 . 1.481(5) ?
C1 C6 . 1.408(6) ?
C1 C2 . 1.409(6) ?
C2 C3 . 1.384(6) ?
C2 H2A . 0.9300 ?
C3 C4 . 1.393(6) ?
C3 H3A . 0.9300 ?
C4 C5 . 1.380(6) ?
C5 C6 . 1.414(5) ?
C5 H5A . 0.9300 ?
C6 C7 . 1.451(6) ?
C7 H7A . 0.9300 ?
C8 C9 . 1.530(6) ?
C8 H8A . 0.9700 ?
C8 H8B . 0.9700 ?
C9 C9 2_655 1.519(7) ?
C9 H9A . 0.9700 ?
C9 H9B . 0.9700 ?
C10 C11 . 1.416(5) ?
C10 C15 . 1.420(6) ?
C11 C12 . 1.377(5) ?
C11 H11A . 0.9300 ?
C12 C13 . 1.404(6) ?
C12 H12A . 0.9300 ?
C13 C14 . 1.374(5) ?
C14 C15 . 1.412(5) ?
C14 H14A . 0.9300 ?
C15 C16 . 1.444(6) ?
C16 H16A . 0.9300 ?
C17 C18 . 1.534(5) ?
C17 H17A . 0.9700 ?
C17 H17B . 0.9700 ?
C18 C18 2_655 1.519(8) ?
C18 H18A . 0.9700 ?
C18 H18B . 0.9700 ?

loop_
_geom_hbond_atom_site_label_D
_geom_hbond_atom_site_label_H
_geom_hbond_atom_site_label_A
_geom_hbond_site_symmetry_A
_geom_hbond_distance_DH
_geom_hbond_distance_HA
_geom_hbond_distance_DA
_geom_hbond_angle_DHA
_geom_hbond_publ_flag
C9 H9B O2 . 0.97 2.28 2.973(5) 128 y

loop_
_geom_torsion_atom_site_label_1
_geom_torsion_atom_site_label_2
_geom_torsion_atom_site_label_3
_geom_torsion_atom_site_label_4
_geom_torsion_site_symmetry_1
_geom_torsion_site_symmetry_2
_geom_torsion_site_symmetry_3
_geom_torsion_site_symmetry_4
_geom_torsion
_geom_torsion_publ_flag
N2 Cu1 O1 C1 . . . . -124.9(3) ?
N1 Cu1 O1 C1 . . . . 36.6(3) ?
O1 Cu1 O1 C1 5_656 . . . 138.1(4) ?
N2 Cu1 O1 Cu1 . . . 5_656 97.03(13) ?
N1 Cu1 O1 Cu1 . . . 5_656 -101.51(13) ?
O1 Cu1 O1 Cu1 5_656 . . 5_656 0.0 ?
N2 Cu1 O2 C10 . . . . -21.9(4) ?
N1 Cu1 O2 C10 . . . . 176.6(4) ?
O1 Cu1 O2 C10 5_656 . . . 75.2(4) ?
O2 Cu1 N1 C7 . . . . 164.8(3) ?
O1 Cu1 N1 C7 . . . . -22.1(3) ?
N2 Cu1 N1 C7 . . . . 69.4(6) ?
O1 Cu1 N1 C7 5_656 . . . -102.2(3) ?
O2 Cu1 N1 C8 . . . . -13.5(3) ?
O1 Cu1 N1 C8 . . . . 159.6(3) ?
N2 Cu1 N1 C8 . . . . -108.9(5) ?
O1 Cu1 N1 C8 5_656 . . . 79.6(3) ?
O2 Cu1 N2 C16 . . . . 17.4(3) ?
O1 Cu1 N2 C16 . . . . -156.1(3) ?
N1 Cu1 N2 C16 . . . . 112.4(5) ?
O1 Cu1 N2 C16 5_656 . . . -75.9(3) ?
O2 Cu1 N2 C17 . . . . -166.6(3) ?
O1 Cu1 N2 C17 . . . . 19.9(3) ?
N1 Cu1 N2 C17 . . . . -71.6(5) ?
O1 Cu1 N2 C17 5_656 . . . 100.1(3) ?
Cu1 O1 C1 C6 . . . . -31.8(6) ?
Cu1 O1 C1 C6 5_656 . . . 98.5(4) ?
Cu1 O1 C1 C2 . . . . 148.9(3) ?
Cu1 O1 C1 C2 5_656 . . . -80.7(4) ?
O1 C1 C2 C3 . . . . 177.1(4) ?
C6 C1 C2 C3 . . . . -2.2(6) ?
C1 C2 C3 C4 . . . . -1.4(7) ?
C2 C3 C4 C5 . . . . 3.8(6) ?
C2 C3 C4 Br1 . . . . -175.2(3) ?
C3 C4 C5 C6 . . . . -2.5(6) ?
Br1 C4 C5 C6 . . . . 176.6(3) ?
O1 C1 C6 C5 . . . . -175.7(4) ?
C2 C1 C6 C5 . . . . 3.5(6) ?
O1 C1 C6 C7 . . . . 1.4(6) ?
C2 C1 C6 C7 . . . . -179.3(4) ?
C4 C5 C6 C1 . . . . -1.3(6) ?
C4 C5 C6 C7 . . . . -178.6(4) ?
C8 N1 C7 C6 . . . . -178.3(4) ?
Cu1 N1 C7 C6 . . . . 3.4(6) ?
C1 C6 C7 N1 . . . . 13.1(6) ?
C5 C6 C7 N1 . . . . -169.7(4) ?
C7 N1 C8 C9 . . . . -101.6(4) ?
Cu1 N1 C8 C9 . . . . 76.7(4) ?
N1 C8 C9 C9 . . . 2_655 64.2(3) ?
Cu1 O2 C10 C11 . . . . -167.0(3) ?
Cu1 O2 C10 C15 . . . . 13.7(6) ?
O2 C10 C11 C12 . . . . 174.4(4) ?
C15 C10 C11 C12 . . . . -6.3(6) ?
C10 C11 C12 C13 . . . . 1.5(6) ?
C11 C12 C13 C14 . . . . 4.2(6) ?
C11 C12 C13 Br2 . . . . -177.6(3) ?
C12 C13 C14 C15 . . . . -4.9(6) ?
Br2 C13 C14 C15 . . . . 177.0(3) ?
C13 C14 C15 C10 . . . . -0.1(6) ?
C13 C14 C15 C16 . . . . 178.4(4) ?
O2 C10 C15 C14 . . . . -175.2(4) ?
C11 C10 C15 C14 . . . . 5.6(6) ?
O2 C10 C15 C16 . . . . 6.4(6) ?
C11 C10 C15 C16 . . . . -172.8(4) ?
C17 N2 C16 C15 . . . . 178.4(4) ?
Cu1 N2 C16 C15 . . . . -5.6(6) ?
C14 C15 C16 N2 . . . . 171.5(4) ?
C10 C15 C16 N2 . . . . -10.1(7) ?
C16 N2 C17 C18 . . . . -118.7(4) ?
Cu1 N2 C17 C18 . . . . 65.1(4) ?
N2 C17 C18 C18 . . . 2_655 65.9(3) ?
